data_7225604
loop_
_publ_author_name
'Mocilac, P.'
'Osman, I. A.'
'Gallagher, J. F.'

_publ_section_title
;
 Short C--H&#x22EF;F interactions involving the 2,5-difluorobenzene group:
 understanding the role of fluorine in aggregation and complex C--F/C--H
 disorder in a 2 \\times 6 isomer grid
;
_journal_issue 30
_journal_name_full CrystEngComm
_journal_page_first 5764
_journal_paper_doi 10.1039/C6CE00795C
_journal_volume 18
_journal_year 2016
_chemical_formula_moiety 'C13 H9 F2 N O'
_chemical_formula_sum 'C13 H9 F2 N O'
_chemical_formula_weight 233.21
_chemical_melting_point 470
_chemical_name_systematic '(34_F2 or 10-019)'
_space_group_crystal_system triclinic
_space_group_IT_number 2
_space_group_name_Hall '-P 1'
_space_group_name_H-M_alt 'P -1'
_symmetry_space_group_name_Hall '-P 1'
_symmetry_space_group_name_H-M 'P -1'
_atom_sites_solution_hydrogens mixed
_audit_creation_method SHELXL-2014/7
_audit_update_record
;
2016-02-14 deposited with the CCDC.
2016-06-21 downloaded from the CCDC.
;
_cell_angle_alpha 106.965(5)
_cell_angle_beta 100.535(4)
_cell_angle_gamma 90.213(4)
_cell_formula_units_Z 2
_cell_length_a 5.4519(2)
_cell_length_b 7.7415(5)
_cell_length_c 12.9335(7)
_cell_measurement_reflns_used 4601
_cell_measurement_temperature 294(2)
_cell_measurement_theta_max 27.1
_cell_measurement_theta_min 3.35
_cell_volume 512.37(5)
_computing_cell_refinement
;
CrysAlisPro, Agilent Technologies,
Version 1.171.34.49 (release 20-01-2011 CrysAlis171 .NET)
(compiled Jan 20 2011,15:58:25)
;
_computing_data_collection
;
CrysAlisPro, Agilent Technologies,
Version 1.171.34.49 (release 20-01-2011 CrysAlis171 .NET)
(compiled Jan 20 2011,15:58:25)
;
_computing_data_reduction
;
CrysAlisPro, Agilent Technologies,
Version 1.171.34.49 (release 20-01-2011 CrysAlis171 .NET)
(compiled Jan 20 2011,15:58:25)
;
_computing_molecular_graphics 'PLATON (Spek, 2009)'
_computing_publication_material SHELXL-14/7
_computing_structure_refinement 'SHELXL97 and SHELXL-14/7 (Sheldrick, 2008) & SORTX (McArdle, 1995)'
_computing_structure_solution 'SHELXS-14/7 (Sheldrick, 2014)'
_diffrn_ambient_temperature 294(1)
_diffrn_detector_area_resol_mean 16.0560
_diffrn_measured_fraction_theta_full 0.997
_diffrn_measured_fraction_theta_max 0.974
_diffrn_measurement_device 'Xcalibur, Sapphire3, Gemini Ultra'
_diffrn_measurement_method '\w scans'
_diffrn_radiation_monochromator graphite
_diffrn_radiation_source 'Enhance (Mo) X-ray Source'
_diffrn_radiation_type MoK\a
_diffrn_radiation_wavelength 0.71073
_diffrn_reflns_av_R_equivalents 0.0168
_diffrn_reflns_av_unetI/netI 0.0159
_diffrn_reflns_Laue_measured_fraction_full 0.997
_diffrn_reflns_Laue_measured_fraction_max 0.974
_diffrn_reflns_limit_h_max 6
_diffrn_reflns_limit_h_min -6
_diffrn_reflns_limit_k_max 9
_diffrn_reflns_limit_k_min -9
_diffrn_reflns_limit_l_max 16
_diffrn_reflns_limit_l_min -16
_diffrn_reflns_number 7552
_diffrn_reflns_point_group_measured_fraction_full 0.997
_diffrn_reflns_point_group_measured_fraction_max 0.974
_diffrn_reflns_theta_full 25.242
_diffrn_reflns_theta_max 27.111
_diffrn_reflns_theta_min 3.356
_exptl_absorpt_coefficient_mu 0.121
_exptl_absorpt_correction_T_max 0.997
_exptl_absorpt_correction_T_min 0.986
_exptl_absorpt_correction_type analytical
_exptl_absorpt_process_details '(ABSFAC, Clark and Reid, 1998)'
_exptl_crystal_colour Colourless
_exptl_crystal_density_diffrn 1.512
_exptl_crystal_description Block
_exptl_crystal_F_000 240
_exptl_crystal_recrystallization_method 'Re-crystallisation from solvent: n-hexane'
_exptl_crystal_size_max 0.350
_exptl_crystal_size_mid 0.210
_exptl_crystal_size_min 0.060
_refine_diff_density_max 0.235
_refine_diff_density_min -0.162
_refine_diff_density_rms 0.033
_refine_ls_extinction_coef 0.013(5)
_refine_ls_extinction_expression Fc^*^=kFc[1+0.001xFc^2^\l^3^/sin(2\q)]^-1/4^
_refine_ls_extinction_method 'SHELXL-2014/7 (Sheldrick 2014'
_refine_ls_goodness_of_fit_ref 1.064
_refine_ls_hydrogen_treatment mixed
_refine_ls_matrix_type full
_refine_ls_number_parameters 159
_refine_ls_number_reflns 2183
_refine_ls_number_restraints 0
_refine_ls_restrained_S_all 1.064
_refine_ls_R_factor_all 0.0412
_refine_ls_R_factor_gt 0.0333
_refine_ls_shift/su_max 0.000
_refine_ls_shift/su_mean 0.000
_refine_ls_structure_factor_coef Fsqd
_refine_ls_weighting_details 'w=1/[\s^2^(Fo^2^)+(0.0519P)^2^+0.0765P] where P=(Fo^2^+2Fc^2^)/3'
_refine_ls_weighting_scheme calc
_refine_ls_wR_factor_gt 0.0955
_refine_ls_wR_factor_ref 0.0983
_reflns_Friedel_coverage 0.000
_reflns_number_gt 1781
_reflns_number_total 2183
_reflns_threshold_expression I>2\s(I)
_cod_data_source_file c6ce00795c2.cif
_cod_data_source_block 34_F2_294K
_cod_depositor_comments
;
The following automatic conversions were performed:

'_exptl_absorpt_correction_type' value 'Analytical' changed to
'analytical' according to
/usr/data/users/saulius/crontab/automatic-downloads/rss-feeds/RSC/lib/dictionaries/cif_core.dic
dictionary named 'cif_core.dic' version 2.4.2 from 2011-04-26.

Automatic conversion script
Id: cif_fix_values 4268 2015-11-12 08:31:59Z antanas 

 Adding full bibliography for 7225595--7225606.cif.
;
_cod_database_code 7225604
_shelx_shelxl_version_number 2014/7
_shelx_space_group_comment
;
The symmetry employed for this shelxl refinement is uniquely defined
by the following loop, which should always be used as a source of
symmetry information in preference to the above space-group names.
They are only intended as comments.
;
_shelx_estimated_absorpt_t_min 0.959
_shelx_estimated_absorpt_t_max 0.993

loop_
_space_group_symop_operation_xyz
'x, y, z'
'-x, -y, -z'

loop_
_atom_site_label
_atom_site_type_symbol
_atom_site_fract_x
_atom_site_fract_y
_atom_site_fract_z
_atom_site_U_iso_or_equiv
_atom_site_adp_type
_atom_site_occupancy
_atom_site_site_symmetry_order
_atom_site_calc_flag
_atom_site_refinement_flags_posn
_atom_site_refinement_flags_adp
F13 F 0.19057(17) -0.00943(13) 0.08354(7) 0.0578(3) Uani 1 1 d . .
F14 F 0.57065(19) -0.21505(13) 0.03710(7) 0.0595(3) Uani 1 1 d . .
O1 O 0.38282(18) 0.25821(16) 0.49546(8) 0.0514(3) Uani 1 1 d . .
N1 N 0.8075(2) 0.28782(15) 0.53305(9) 0.0351(3) Uani 1 1 d . .
H1 H 0.930(3) 0.278(2) 0.5032(13) 0.044(4) Uiso 1 1 d . .
C1 C 0.5830(2) 0.22550(17) 0.46626(10) 0.0341(3) Uani 1 1 d . .
C11 C 0.5942(2) 0.11163(16) 0.35204(10) 0.0315(3) Uani 1 1 d . .
C12 C 0.3897(2) 0.10779(17) 0.26954(10) 0.0350(3) Uani 1 1 d . .
H12 H 0.2560 0.1784 0.2854 0.042 Uiso 1 1 calc R U
C13 C 0.3868(2) -0.00093(19) 0.16451(11) 0.0383(3) Uani 1 1 d . .
C14 C 0.5840(3) -0.10684(18) 0.14074(11) 0.0390(3) Uani 1 1 d . .
C15 C 0.7865(3) -0.10561(19) 0.22085(11) 0.0404(3) Uani 1 1 d . .
H15 H 0.9183 -0.1779 0.2042 0.048 Uiso 1 1 calc R U
C16 C 0.7926(2) 0.00469(18) 0.32699(11) 0.0363(3) Uani 1 1 d . .
H16 H 0.9302 0.0074 0.3820 0.044 Uiso 1 1 calc R U
C21 C 0.8515(2) 0.39187(16) 0.64532(10) 0.0312(3) Uani 1 1 d . .
C22 C 0.6926(2) 0.37923(18) 0.71572(10) 0.0360(3) Uani 1 1 d . .
H22 H 0.5464 0.3049 0.6890 0.043 Uiso 1 1 calc R U
C23 C 0.7535(3) 0.47817(19) 0.82592(11) 0.0398(3) Uani 1 1 d . .
H23 H 0.6469 0.4699 0.8730 0.048 Uiso 1 1 calc R U
C24 C 0.9700(3) 0.58905(19) 0.86706(11) 0.0415(3) Uani 1 1 d . .
H24 H 1.0093 0.6547 0.9413 0.050 Uiso 1 1 calc R U
C25 C 1.1273(3) 0.60131(18) 0.79670(11) 0.0404(3) Uani 1 1 d . .
H25 H 1.2733 0.6758 0.8237 0.048 Uiso 1 1 calc R U
C26 C 1.0691(2) 0.50347(18) 0.68637(11) 0.0358(3) Uani 1 1 d . .
H26 H 1.1759 0.5124 0.6395 0.043 Uiso 1 1 calc R U

loop_
_atom_site_aniso_label
_atom_site_aniso_U_11
_atom_site_aniso_U_22
_atom_site_aniso_U_33
_atom_site_aniso_U_23
_atom_site_aniso_U_13
_atom_site_aniso_U_12
F13 0.0527(5) 0.0715(6) 0.0354(5) 0.0063(4) -0.0110(4) 0.0033(4)
F14 0.0695(6) 0.0632(6) 0.0326(5) -0.0078(4) 0.0127(4) -0.0007(5)
O1 0.0326(5) 0.0758(8) 0.0343(5) -0.0012(5) 0.0061(4) 0.0073(5)
N1 0.0306(6) 0.0433(6) 0.0271(5) 0.0031(4) 0.0066(4) 0.0004(4)
C1 0.0325(6) 0.0379(7) 0.0291(6) 0.0068(5) 0.0045(5) 0.0033(5)
C11 0.0315(6) 0.0321(6) 0.0287(6) 0.0059(5) 0.0058(5) -0.0009(5)
C12 0.0319(6) 0.0374(7) 0.0329(7) 0.0070(5) 0.0049(5) 0.0025(5)
C13 0.0381(7) 0.0424(7) 0.0299(7) 0.0086(5) -0.0013(5) -0.0052(5)
C14 0.0475(7) 0.0364(7) 0.0284(6) -0.0001(5) 0.0116(5) -0.0050(6)
C15 0.0391(7) 0.0386(7) 0.0412(8) 0.0051(6) 0.0131(6) 0.0048(5)
C16 0.0324(6) 0.0396(7) 0.0340(7) 0.0081(5) 0.0034(5) 0.0036(5)
C21 0.0309(6) 0.0319(6) 0.0277(6) 0.0055(5) 0.0034(5) 0.0045(5)
C22 0.0320(6) 0.0402(7) 0.0324(7) 0.0065(5) 0.0051(5) -0.0012(5)
C23 0.0402(7) 0.0475(8) 0.0312(7) 0.0082(6) 0.0110(5) 0.0059(6)
C24 0.0461(8) 0.0404(7) 0.0289(7) -0.0007(5) 0.0025(5) 0.0049(6)
C25 0.0347(7) 0.0364(7) 0.0416(8) 0.0029(6) 0.0004(5) -0.0022(5)
C26 0.0324(6) 0.0382(7) 0.0357(7) 0.0087(5) 0.0077(5) 0.0012(5)

loop_
_atom_type_symbol
_atom_type_description
_atom_type_scat_dispersion_real
_atom_type_scat_dispersion_imag
_atom_type_scat_source
C C 0.0033 0.0016 'International Tables Vol C Tables 4.2.6.8 and 6.1.1.4'
H H 0.0000 0.0000 'International Tables Vol C Tables 4.2.6.8 and 6.1.1.4'
N N 0.0061 0.0033 'International Tables Vol C Tables 4.2.6.8 and 6.1.1.4'
O O 0.0106 0.0060 'International Tables Vol C Tables 4.2.6.8 and 6.1.1.4'
F F 0.0171 0.0103 'International Tables Vol C Tables 4.2.6.8 and 6.1.1.4'

loop_
_geom_angle_atom_site_label_1
_geom_angle_atom_site_label_2
_geom_angle_atom_site_label_3
_geom_angle
C1 N1 C21 127.20(11)
C1 N1 H1 116.6(11)
C21 N1 H1 115.4(11)
O1 C1 N1 123.50(12)
O1 C1 C11 121.09(11)
N1 C1 C11 115.41(11)
C12 C11 C16 119.58(11)
C12 C11 C1 117.36(11)
C16 C11 C1 122.99(11)
C13 C12 C11 119.42(12)
C13 C12 H12 120.3
C11 C12 H12 120.3
F13 C13 C12 120.77(13)
F13 C13 C14 118.72(12)
C12 C13 C14 120.50(12)
F14 C14 C15 120.45(13)
F14 C14 C13 118.54(12)
C15 C14 C13 120.99(12)
C14 C15 C16 119.06(12)
C14 C15 H15 120.5
C16 C15 H15 120.5
C15 C16 C11 120.44(12)
C15 C16 H16 119.8
C11 C16 H16 119.8
C22 C21 C26 119.62(11)
C22 C21 N1 122.48(11)
C26 C21 N1 117.83(11)
C23 C22 C21 119.44(12)
C23 C22 H22 120.3
C21 C22 H22 120.3
C24 C23 C22 121.09(12)
C24 C23 H23 119.5
C22 C23 H23 119.5
C25 C24 C23 119.25(12)
C25 C24 H24 120.4
C23 C24 H24 120.4
C24 C25 C26 120.38(12)
C24 C25 H25 119.8
C26 C25 H25 119.8
C25 C26 C21 120.22(12)
C25 C26 H26 119.9
C21 C26 H26 119.9

loop_
_geom_bond_atom_site_label_1
_geom_bond_atom_site_label_2
_geom_bond_distance
F13 C13 1.3398(15)
F14 C14 1.3462(15)
O1 C1 1.2224(16)
N1 C1 1.3578(16)
N1 C21 1.4155(16)
N1 H1 0.824(17)
C1 C11 1.4956(17)
C11 C12 1.3886(18)
C11 C16 1.3926(18)
C12 C13 1.3706(18)
C12 H12 0.9300
C13 C14 1.379(2)
C14 C15 1.367(2)
C15 C16 1.3833(18)
C15 H15 0.9300
C16 H16 0.9300
C21 C22 1.3891(18)
C21 C26 1.3892(18)
C22 C23 1.3843(18)
C22 H22 0.9300
C23 C24 1.382(2)
C23 H23 0.9300
C24 C25 1.381(2)
C24 H24 0.9300
C25 C26 1.3829(19)
C25 H25 0.9300
C26 H26 0.9300

loop_
_geom_hbond_atom_site_label_D
_geom_hbond_atom_site_label_H
_geom_hbond_atom_site_label_A
_geom_hbond_distance_DH
_geom_hbond_distance_HA
_geom_hbond_distance_DA
_geom_hbond_angle_DHA
_geom_hbond_site_symmetry_A
_geom_hbond_publ_flag
N1 H1 O1 0.824(17) 2.493(17) 3.2594(15) 155.3(15) 1_655 yes
C22 H22 O1 0.93 2.42 2.9182(16) 114 . yes

loop_
_geom_torsion_atom_site_label_1
_geom_torsion_atom_site_label_2
_geom_torsion_atom_site_label_3
_geom_torsion_atom_site_label_4
_geom_torsion
C21 N1 C1 O1 2.6(2)
C21 N1 C1 C11 -177.43(12)
O1 C1 C11 C12 26.46(19)
N1 C1 C11 C12 -153.54(12)
O1 C1 C11 C16 -150.34(14)
N1 C1 C11 C16 29.65(18)
C16 C11 C12 C13 -0.20(19)
C1 C11 C12 C13 -177.12(12)
C11 C12 C13 F13 179.04(12)
C11 C12 C13 C14 0.5(2)
F13 C13 C14 F14 -0.26(19)
C12 C13 C14 F14 178.35(12)
F13 C13 C14 C15 -178.79(12)
C12 C13 C14 C15 -0.2(2)
F14 C14 C15 C16 -178.86(12)
C13 C14 C15 C16 -0.4(2)
C14 C15 C16 C11 0.6(2)
C12 C11 C16 C15 -0.3(2)
C1 C11 C16 C15 176.40(12)
C1 N1 C21 C22 29.5(2)
C1 N1 C21 C26 -153.66(13)
C26 C21 C22 C23 -0.02(19)
N1 C21 C22 C23 176.74(12)
C21 C22 C23 C24 -0.1(2)
C22 C23 C24 C25 0.2(2)
C23 C24 C25 C26 -0.1(2)
C24 C25 C26 C21 0.0(2)
C22 C21 C26 C25 0.07(19)
N1 C21 C26 C25 -176.84(12)
